data_7217613
loop_
_publ_author_name
'Crowley, James D.'
'Scottwell, Synove O.'
'McAdam, C. John'
'Shaffer, Karl J.'

_publ_section_title
;
 5-Ferrocenyl-2,2 -bipyridine Ligands: synthesis, palladium(II) and
 copper(I) complexes, optical and electrochemical properties.
;
_journal_name_full 'RSC Advances'
_journal_paper_doi 10.1039/C4RA05333H
_journal_year 2014
_chemical_formula_sum 'C49 H46 Cu F6 Fe N4 P'
_chemical_formula_weight 955.26
_chemical_name_systematic
; 
 ? 
;
_space_group_IT_number 88
_symmetry_cell_setting tetragonal
_symmetry_space_group_name_Hall '-I 4ad'
_symmetry_space_group_name_H-M 'I 41/a :2'
_atom_sites_solution_hydrogens geom
_atom_sites_solution_primary direct
_atom_sites_solution_secondary difmap
_audit_creation_method SHELXL-97
_cell_angle_alpha 90.00
_cell_angle_beta 90.00
_cell_angle_gamma 90.00
_cell_formula_units_Z 16
_cell_length_a 39.118(3)
_cell_length_b 39.118(3)
_cell_length_c 12.8349(11)
_cell_measurement_reflns_used 9837
_cell_measurement_temperature 296(2)
_cell_measurement_theta_max 24.354
_cell_measurement_theta_min 2.3285
_cell_volume 19640(3)
_computing_cell_refinement 'Bruker SAINT'
_computing_data_collection 'Bruker APEX2'
_computing_data_reduction 'Bruker SAINT'
_computing_molecular_graphics 'Bruker SHELXTL'
_computing_publication_material 'Bruker SHELXTL'
_computing_structure_refinement 'SHELXL-97 (Sheldrick, 1997)'
_computing_structure_solution 'SHELXS-97 (Sheldrick, 1990)'
_diffrn_ambient_temperature 296(2)
_diffrn_measured_fraction_theta_full 0.993
_diffrn_measured_fraction_theta_max 0.993
_diffrn_measurement_device_type 'Bruker APEX-II CCD'
_diffrn_measurement_method '\f and \w scans'
_diffrn_radiation_monochromator graphite
_diffrn_radiation_source 'fine-focus sealed tube'
_diffrn_radiation_type MoK\a
_diffrn_radiation_wavelength 0.71073
_diffrn_reflns_av_R_equivalents 0.0731
_diffrn_reflns_av_sigmaI/netI 0.0384
_diffrn_reflns_limit_h_max 48
_diffrn_reflns_limit_h_min -48
_diffrn_reflns_limit_k_max 48
_diffrn_reflns_limit_k_min -48
_diffrn_reflns_limit_l_max 15
_diffrn_reflns_limit_l_min -16
_diffrn_reflns_number 136258
_diffrn_reflns_theta_full 26.46
_diffrn_reflns_theta_max 26.46
_diffrn_reflns_theta_min 1.04
_exptl_absorpt_coefficient_mu 0.820
_exptl_absorpt_correction_T_max 0.7195
_exptl_absorpt_correction_T_min 0.5258
_exptl_absorpt_correction_type multi-scan
_exptl_absorpt_process_details 'SADABS (Bruker, 2009)'
_exptl_crystal_colour violet
_exptl_crystal_density_diffrn 1.292
_exptl_crystal_density_method 'not measured'
_exptl_crystal_description irregular
_exptl_crystal_F_000 7872
_exptl_crystal_size_max 0.90
_exptl_crystal_size_mid 0.60
_exptl_crystal_size_min 0.43
_platon_squeeze_details
;
The packing of the crystal shows sizeable solvent channels containing significant 
amounts of diffuse electron density, accounted for by disordered 
solvent which could not be modelled as discrete molecules. As such, PLATON SQUEEZE 
was employed to calculate the contribution to the diffraction from the solvent 
channels and thereby produced a set of solvent-free diffraction intensities. SQUEEZE
estimated four 'voids' containing 220 electrons each. This can be attributed to a 
number of different solvent combinations including water, acetone and various
hydrocarbons originating from petroleum ether.
;
_refine_diff_density_max 0.348
_refine_diff_density_min -0.386
_refine_diff_density_rms 0.075
_refine_ls_extinction_method none
_refine_ls_goodness_of_fit_ref 1.141
_refine_ls_hydrogen_treatment constr
_refine_ls_matrix_type full
_refine_ls_number_parameters 566
_refine_ls_number_reflns 10065
_refine_ls_number_restraints 0
_refine_ls_restrained_S_all 1.141
_refine_ls_R_factor_all 0.0712
_refine_ls_R_factor_gt 0.0552
_refine_ls_shift/su_max 0.003
_refine_ls_shift/su_mean 0.000
_refine_ls_structure_factor_coef Fsqd
_refine_ls_weighting_details 'calc w=1/[\s^2^(Fo^2^)+(0.0413P)^2^+71.7227P] where P=(Fo^2^+2Fc^2^)/3'
_refine_ls_weighting_scheme calc
_refine_ls_wR_factor_gt 0.1278
_refine_ls_wR_factor_ref 0.1331
_reflns_number_gt 8201
_reflns_number_total 10065
_reflns_threshold_expression >2sigma(I)
_cod_data_source_file c4ra05333h2.cif
_cod_data_source_block sos072
_cod_depositor_comments
;
The following automatic conversions were performed:

'_symmetry_cell_setting' value 'Tetragonal' changed to 'tetragonal'
according to
/usr/data/users/saulius/crontab/automatic-downloads/rss-feeds/RSC/lib/dictionaries/cif_core.dic
dictionary named 'cif_core.dic' version 2.4.2 from 2011-04-26.

Automatic conversion script
Id: cif_fix_values 2281 2013-09-26 08:29:07Z andrius 
;
_cod_original_sg_symbol_H-M I4(1)/a
_cod_database_code 7217613

loop_
_symmetry_equiv_pos_as_xyz
'x, y, z'
'-y+1/4, x+3/4, z+3/4'
'y+1/4, -x+1/4, z+1/4'
'-x, -y+1/2, z'
'x+1/2, y+1/2, z+1/2'
'-y+3/4, x+5/4, z+5/4'
'y+3/4, -x+3/4, z+3/4'
'-x+1/2, -y+1, z+1/2'
'-x, -y, -z'
'y-1/4, -x-3/4, -z-3/4'
'-y-1/4, x-1/4, -z-1/4'
'x, y-1/2, -z'
'-x+1/2, -y+1/2, -z+1/2'
'y+1/4, -x-1/4, -z-1/4'
'-y+1/4, x+1/4, -z+1/4'
'x+1/2, y, -z+1/2'

loop_
_atom_site_label
_atom_site_type_symbol
_atom_site_fract_x
_atom_site_fract_y
_atom_site_fract_z
_atom_site_U_iso_or_equiv
_atom_site_adp_type
_atom_site_occupancy
_atom_site_symmetry_multiplicity
_atom_site_calc_flag
_atom_site_refinement_flags
Cu1 Cu 0.851721(10) 0.201944(10) 0.00281(3) 0.02533(11) Uani 1 1 d .
Fe1 Fe 0.863063(12) 0.231078(13) 0.53001(4) 0.02951(13) Uani 1 1 d .
P1 P 0.86427(3) 0.08065(3) 0.56139(8) 0.0390(2) Uani 1 1 d .
F1 F 0.89692(6) 0.10528(7) 0.55104(19) 0.0597(7) Uani 1 1 d .
F2 F 0.88752(8) 0.04792(7) 0.5436(2) 0.0747(9) Uani 1 1 d .
F3 F 0.85951(8) 0.08293(7) 0.43725(19) 0.0635(8) Uani 1 1 d .
F4 F 0.86966(8) 0.07842(7) 0.68313(18) 0.0634(8) Uani 1 1 d .
F5 F 0.84141(7) 0.11369(7) 0.5756(2) 0.0643(8) Uani 1 1 d .
F6 F 0.83131(8) 0.05686(7) 0.5698(2) 0.0762(9) Uani 1 1 d .
N4 N 0.88994(6) 0.22666(7) -0.0726(2) 0.0226(6) Uani 1 1 d .
N3 N 0.82704(6) 0.24506(7) -0.0372(2) 0.0240(6) Uani 1 1 d .
N1 N 0.86088(7) 0.18535(7) 0.1497(2) 0.0235(6) Uani 1 1 d .
N2 N 0.83436(7) 0.15402(7) -0.0152(2) 0.0277(6) Uani 1 1 d .
C31 C 0.92178(8) 0.21411(8) -0.0875(2) 0.0233(7) Uani 1 1 d .
C32 C 0.94724(8) 0.23396(8) -0.1322(3) 0.0274(7) Uani 1 1 d .
H32 H 0.9690 0.2250 -0.1422 0.033 Uiso 1 1 calc R
C33 C 0.93984(9) 0.26733(9) -0.1619(3) 0.0330(8) Uani 1 1 d .
H33 H 0.9567 0.2811 -0.1912 0.040 Uiso 1 1 calc R
C34 C 0.90714(9) 0.27975(9) -0.1472(3) 0.0302(8) Uani 1 1 d .
H34 H 0.9017 0.3019 -0.1674 0.036 Uiso 1 1 calc R
C35 C 0.88259(8) 0.25904(8) -0.1022(2) 0.0228(7) Uani 1 1 d .
C36 C 0.84645(8) 0.26926(8) -0.0839(3) 0.0242(7) Uani 1 1 d .
C40 C 0.79335(8) 0.25090(9) -0.0226(3) 0.0276(7) Uani 1 1 d .
C41 C 0.77411(8) 0.22132(9) 0.0220(3) 0.0282(7) Uani 1 1 d .
C48 C 0.75755(8) 0.19901(10) -0.0464(3) 0.0319(8) Uani 1 1 d .
C49 C 0.75585(10) 0.20614(11) -0.1622(3) 0.0434(10) Uani 1 1 d .
H49A H 0.7462 0.1867 -0.1973 0.065 Uiso 1 1 calc R
H49B H 0.7785 0.2103 -0.1883 0.065 Uiso 1 1 calc R
H49C H 0.7418 0.2259 -0.1744 0.065 Uiso 1 1 calc R
C47 C 0.74324(9) 0.16909(10) -0.0069(3) 0.0362(8) Uani 1 1 d .
H47 H 0.7321 0.1542 -0.0522 0.043 Uiso 1 1 calc R
C45 C 0.74506(9) 0.16083(10) 0.0983(3) 0.0357(9) Uani 1 1 d .
C44 C 0.76065(9) 0.18386(10) 0.1652(3) 0.0336(8) Uani 1 1 d .
H44 H 0.7614 0.1790 0.2360 0.040 Uiso 1 1 calc R
C42 C 0.77525(8) 0.21427(9) 0.1289(3) 0.0304(8) Uani 1 1 d .
C43 C 0.79174(10) 0.23867(10) 0.2036(3) 0.0401(9) Uani 1 1 d .
H43A H 0.7786 0.2593 0.2069 0.060 Uiso 1 1 calc R
H43B H 0.8145 0.2439 0.1802 0.060 Uiso 1 1 calc R
H43C H 0.7928 0.2284 0.2715 0.060 Uiso 1 1 calc R
C46 C 0.73089(11) 0.12683(10) 0.1364(4) 0.0471(10) Uani 1 1 d .
H46A H 0.7465 0.1088 0.1184 0.071 Uiso 1 1 calc R
H46B H 0.7092 0.1226 0.1041 0.071 Uiso 1 1 calc R
H46C H 0.7281 0.1276 0.2106 0.071 Uiso 1 1 calc R
C39 C 0.77839(9) 0.28160(10) -0.0528(3) 0.0371(9) Uani 1 1 d .
H39 H 0.7552 0.2854 -0.0417 0.045 Uiso 1 1 calc R
C38 C 0.79846(9) 0.30631(10) -0.0995(3) 0.0372(9) Uani 1 1 d .
H38 H 0.7888 0.3270 -0.1200 0.045 Uiso 1 1 calc R
C37 C 0.83288(9) 0.30026(9) -0.1156(3) 0.0311(8) Uani 1 1 d .
H37 H 0.8466 0.3167 -0.1471 0.037 Uiso 1 1 calc R
C30 C 0.92655(8) 0.17822(8) -0.0528(2) 0.0224(7) Uani 1 1 d .
C23 C 0.94145(8) 0.17134(9) 0.0451(3) 0.0258(7) Uani 1 1 d .
C24 C 0.94197(9) 0.13808(9) 0.0816(3) 0.0294(7) Uani 1 1 d .
H24 H 0.9518 0.1335 0.1461 0.035 Uiso 1 1 calc R
C25 C 0.92818(9) 0.11132(9) 0.0243(3) 0.0332(8) Uani 1 1 d .
C27 C 0.91491(9) 0.11815(9) -0.0735(3) 0.0315(8) Uani 1 1 d .
H27 H 0.9067 0.1002 -0.1137 0.038 Uiso 1 1 calc R
C28 C 0.91354(8) 0.15119(8) -0.1130(3) 0.0270(7) Uani 1 1 d .
C29 C 0.89819(10) 0.15769(10) -0.2199(3) 0.0382(9) Uani 1 1 d .
H29A H 0.8891 0.1367 -0.2473 0.057 Uiso 1 1 calc R
H29B H 0.9156 0.1662 -0.2659 0.057 Uiso 1 1 calc R
H29C H 0.8802 0.1742 -0.2141 0.057 Uiso 1 1 calc R
C26 C 0.92635(12) 0.07555(10) 0.0693(4) 0.0472(10) Uani 1 1 d .
H26A H 0.9423 0.0735 0.1258 0.071 Uiso 1 1 calc R
H26B H 0.9319 0.0592 0.0162 0.071 Uiso 1 1 calc R
H26C H 0.9036 0.0713 0.0945 0.071 Uiso 1 1 calc R
C22 C 0.95515(9) 0.20036(10) 0.1111(3) 0.0370(9) Uani 1 1 d .
H22A H 0.9626 0.1916 0.1771 0.055 Uiso 1 1 calc R
H22B H 0.9374 0.2170 0.1220 0.055 Uiso 1 1 calc R
H22C H 0.9741 0.2109 0.0759 0.055 Uiso 1 1 calc R
C11 C 0.87369(8) 0.20281(8) 0.2306(3) 0.0246(7) Uani 1 1 d .
H11 H 0.8793 0.2257 0.2202 0.029 Uiso 1 1 calc R
C12 C 0.87920(8) 0.18903(9) 0.3290(3) 0.0271(7) Uani 1 1 d .
C10 C 0.89233(8) 0.20944(9) 0.4157(3) 0.0278(7) Uani 1 1 d .
C9 C 0.89688(9) 0.24555(10) 0.4176(3) 0.0341(8) Uani 1 1 d .
H9 H 0.8925 0.2604 0.3626 0.041 Uiso 1 1 calc R
C8 C 0.90935(10) 0.25520(10) 0.5178(3) 0.0390(9) Uani 1 1 d .
H8 H 0.9146 0.2773 0.5393 0.047 Uiso 1 1 calc R
C7 C 0.91226(9) 0.22518(10) 0.5784(3) 0.0348(8) Uani 1 1 d .
H7 H 0.9198 0.2241 0.6471 0.042 Uiso 1 1 calc R
C6 C 0.90185(9) 0.19702(10) 0.5169(3) 0.0315(8) Uani 1 1 d .
H6 H 0.9013 0.1743 0.5384 0.038 Uiso 1 1 calc R
C1 C 0.82348(10) 0.20498(12) 0.5959(3) 0.0446(10) Uani 1 1 d .
H1 H 0.8236 0.1821 0.6150 0.054 Uiso 1 1 calc R
C2 C 0.83288(10) 0.23300(13) 0.6600(3) 0.0516(11) Uani 1 1 d .
H2 H 0.8403 0.2317 0.7288 0.062 Uiso 1 1 calc R
C3 C 0.82895(11) 0.26302(13) 0.6008(4) 0.0552(12) Uani 1 1 d .
H3 H 0.8334 0.2851 0.6237 0.066 Uiso 1 1 calc R
C4 C 0.81698(10) 0.25384(12) 0.5001(4) 0.0528(11) Uani 1 1 d .
H4 H 0.8121 0.2688 0.4457 0.063 Uiso 1 1 calc R
C5 C 0.81392(9) 0.21820(12) 0.4977(3) 0.0440(10) Uani 1 1 d .
H5 H 0.8068 0.2053 0.4408 0.053 Uiso 1 1 calc R
C13 C 0.87163(10) 0.15435(9) 0.3404(3) 0.0367(9) Uani 1 1 d .
H13 H 0.8753 0.1436 0.4041 0.044 Uiso 1 1 calc R
C14 C 0.85884(10) 0.13603(9) 0.2577(3) 0.0365(9) Uani 1 1 d .
H14 H 0.8541 0.1129 0.2653 0.044 Uiso 1 1 calc R
C15 C 0.85302(8) 0.15206(8) 0.1626(3) 0.0270(7) Uani 1 1 d .
C16 C 0.83785(8) 0.13470(9) 0.0721(3) 0.0280(7) Uani 1 1 d .
C21 C 0.81959(9) 0.14021(9) -0.0986(3) 0.0306(8) Uani 1 1 d .
H21 H 0.8171 0.1538 -0.1576 0.037 Uiso 1 1 calc R
C19 C 0.80756(9) 0.10663(10) -0.1035(3) 0.0370(9) Uani 1 1 d .
C20 C 0.79022(12) 0.09338(12) -0.2002(3) 0.0518(11) Uani 1 1 d .
H20A H 0.7995 0.0714 -0.2180 0.078 Uiso 1 1 calc R
H20B H 0.7940 0.1091 -0.2566 0.078 Uiso 1 1 calc R
H20C H 0.7661 0.0912 -0.1876 0.078 Uiso 1 1 calc R
C18 C 0.81219(11) 0.08707(10) -0.0145(3) 0.0423(9) Uani 1 1 d .
H18 H 0.8052 0.0644 -0.0138 0.051 Uiso 1 1 calc R
C17 C 0.82704(10) 0.10094(9) 0.0726(3) 0.0363(8) Uani 1 1 d .
H17 H 0.8299 0.0877 0.1321 0.044 Uiso 1 1 calc R

loop_
_atom_site_aniso_label
_atom_site_aniso_U_11
_atom_site_aniso_U_22
_atom_site_aniso_U_33
_atom_site_aniso_U_23
_atom_site_aniso_U_13
_atom_site_aniso_U_12
Cu1 0.0250(2) 0.0263(2) 0.0247(2) 0.00747(17) -0.00072(16) -0.00126(16)
Fe1 0.0259(3) 0.0357(3) 0.0269(3) -0.0003(2) 0.0002(2) 0.0022(2)
P1 0.0450(6) 0.0404(6) 0.0315(5) 0.0099(4) 0.0040(4) 0.0109(5)
F1 0.0469(14) 0.087(2) 0.0449(15) -0.0041(14) 0.0064(12) -0.0097(13)
F2 0.105(2) 0.0741(19) 0.0452(15) 0.0032(14) 0.0077(15) 0.0517(17)
F3 0.099(2) 0.0560(16) 0.0360(14) 0.0142(12) -0.0167(14) -0.0119(15)
F4 0.101(2) 0.0617(17) 0.0274(13) 0.0092(11) 0.0083(13) 0.0222(15)
F5 0.0581(16) 0.0518(16) 0.083(2) 0.0152(14) 0.0114(14) 0.0222(13)
F6 0.083(2) 0.0619(18) 0.084(2) 0.0073(16) 0.0163(17) -0.0206(15)
N4 0.0221(14) 0.0235(14) 0.0222(14) 0.0014(11) -0.0035(11) -0.0021(11)
N3 0.0199(13) 0.0292(15) 0.0228(14) 0.0039(12) -0.0004(11) -0.0013(11)
N1 0.0213(13) 0.0242(14) 0.0251(14) 0.0055(11) 0.0001(11) 0.0022(11)
N2 0.0247(14) 0.0318(15) 0.0266(15) 0.0027(12) 0.0007(12) -0.0002(12)
C31 0.0269(17) 0.0225(16) 0.0203(16) -0.0013(13) -0.0034(13) 0.0008(13)
C32 0.0208(16) 0.0297(18) 0.0318(19) 0.0044(14) 0.0028(14) -0.0008(13)
C33 0.0276(18) 0.0344(19) 0.037(2) 0.0064(16) 0.0073(15) -0.0056(15)
C34 0.0298(18) 0.0263(18) 0.035(2) 0.0050(15) 0.0015(15) -0.0037(14)
C35 0.0251(16) 0.0236(16) 0.0198(16) 0.0033(13) -0.0038(13) -0.0012(13)
C36 0.0247(16) 0.0239(16) 0.0240(17) 0.0039(13) -0.0052(13) 0.0000(13)
C40 0.0219(16) 0.0329(18) 0.0279(18) 0.0054(14) -0.0022(14) 0.0006(14)
C41 0.0189(16) 0.0344(19) 0.0313(19) 0.0104(15) 0.0013(14) 0.0028(13)
C48 0.0184(16) 0.044(2) 0.033(2) 0.0096(16) -0.0030(14) -0.0029(15)
C49 0.040(2) 0.054(3) 0.036(2) 0.0129(19) -0.0074(18) -0.0121(19)
C47 0.0241(18) 0.040(2) 0.044(2) 0.0054(17) -0.0015(16) -0.0063(15)
C45 0.0222(17) 0.040(2) 0.045(2) 0.0123(17) 0.0044(16) -0.0004(15)
C44 0.0258(18) 0.044(2) 0.0306(19) 0.0098(17) 0.0042(15) 0.0042(15)
C42 0.0203(16) 0.040(2) 0.0315(19) 0.0054(16) 0.0035(14) 0.0023(14)
C43 0.043(2) 0.047(2) 0.031(2) 0.0021(17) 0.0019(17) -0.0021(18)
C46 0.044(2) 0.041(2) 0.057(3) 0.014(2) 0.002(2) -0.0065(18)
C39 0.0229(18) 0.043(2) 0.045(2) 0.0118(18) -0.0018(16) 0.0036(16)
C38 0.035(2) 0.033(2) 0.043(2) 0.0133(17) -0.0044(17) 0.0055(16)
C37 0.0291(18) 0.0313(19) 0.0329(19) 0.0123(15) -0.0033(15) -0.0023(14)
C30 0.0209(16) 0.0243(16) 0.0219(16) 0.0015(13) 0.0008(13) 0.0016(12)
C23 0.0205(16) 0.0320(18) 0.0249(17) -0.0002(14) -0.0018(13) 0.0023(13)
C24 0.0282(18) 0.0333(19) 0.0268(18) 0.0013(15) -0.0016(14) 0.0076(14)
C25 0.0305(19) 0.0308(19) 0.038(2) 0.0047(16) 0.0073(16) 0.0094(15)
C27 0.0351(19) 0.0236(17) 0.036(2) -0.0049(15) 0.0024(16) -0.0012(14)
C28 0.0270(17) 0.0284(18) 0.0257(17) -0.0054(14) 0.0016(14) 0.0012(14)
C29 0.042(2) 0.044(2) 0.029(2) -0.0031(16) -0.0043(16) -0.0066(17)
C26 0.059(3) 0.029(2) 0.053(3) 0.0051(18) -0.002(2) 0.0080(18)
C22 0.034(2) 0.043(2) 0.034(2) -0.0012(17) -0.0084(16) -0.0040(16)
C11 0.0225(16) 0.0247(16) 0.0265(18) 0.0035(13) 0.0001(13) 0.0013(13)
C12 0.0238(17) 0.0321(18) 0.0253(17) 0.0042(14) 0.0026(13) 0.0021(14)
C10 0.0223(16) 0.0360(19) 0.0251(18) 0.0045(14) 0.0025(13) -0.0008(14)
C9 0.035(2) 0.039(2) 0.0285(19) 0.0071(16) -0.0029(15) -0.0075(16)
C8 0.043(2) 0.041(2) 0.033(2) -0.0009(17) 0.0004(17) -0.0104(17)
C7 0.0296(19) 0.047(2) 0.0281(19) 0.0002(16) -0.0013(15) 0.0001(16)
C6 0.0270(18) 0.040(2) 0.0273(19) 0.0054(15) 0.0015(14) 0.0053(15)
C1 0.031(2) 0.062(3) 0.040(2) -0.006(2) 0.0070(17) -0.0033(19)
C2 0.036(2) 0.081(3) 0.037(2) -0.012(2) 0.0067(18) 0.001(2)
C3 0.038(2) 0.057(3) 0.070(3) -0.023(3) 0.005(2) 0.011(2)
C4 0.036(2) 0.065(3) 0.058(3) 0.004(2) -0.001(2) 0.018(2)
C5 0.0238(19) 0.069(3) 0.039(2) -0.006(2) -0.0016(16) -0.0017(18)
C13 0.044(2) 0.035(2) 0.031(2) 0.0129(16) -0.0065(17) -0.0008(17)
C14 0.049(2) 0.0282(18) 0.033(2) 0.0100(16) -0.0047(17) -0.0046(16)
C15 0.0248(17) 0.0278(18) 0.0284(18) 0.0059(14) 0.0009(14) 0.0007(14)
C16 0.0263(17) 0.0284(18) 0.0292(18) 0.0064(14) 0.0042(14) 0.0029(14)
C21 0.0280(18) 0.039(2) 0.0252(18) 0.0026(15) -0.0030(14) -0.0032(15)
C19 0.0306(19) 0.040(2) 0.040(2) -0.0061(17) 0.0016(16) -0.0047(16)
C20 0.053(3) 0.059(3) 0.043(2) -0.014(2) -0.005(2) -0.012(2)
C18 0.050(2) 0.031(2) 0.046(2) -0.0044(18) 0.0061(19) -0.0072(17)
C17 0.041(2) 0.0287(19) 0.039(2) 0.0055(16) -0.0018(17) -0.0035(16)

loop_
_atom_type_symbol
_atom_type_description
_atom_type_scat_dispersion_real
_atom_type_scat_dispersion_imag
_atom_type_scat_source
C C 0.0033 0.0016 'International Tables Vol C Tables 4.2.6.8 and 6.1.1.4'
H H 0.0000 0.0000 'International Tables Vol C Tables 4.2.6.8 and 6.1.1.4'
N N 0.0061 0.0033 'International Tables Vol C Tables 4.2.6.8 and 6.1.1.4'
F F 0.0171 0.0103 'International Tables Vol C Tables 4.2.6.8 and 6.1.1.4'
P P 0.1023 0.0942 'International Tables Vol C Tables 4.2.6.8 and 6.1.1.4'
Fe Fe 0.3463 0.8444 'International Tables Vol C Tables 4.2.6.8 and 6.1.1.4'
Cu Cu 0.3201 1.2651 'International Tables Vol C Tables 4.2.6.8 and 6.1.1.4'

loop_
_geom_angle_atom_site_label_1
_geom_angle_atom_site_label_2
_geom_angle_atom_site_label_3
_geom_angle
N2 Cu1 N3 126.29(11)
N2 Cu1 N1 82.39(11)
N3 Cu1 N1 126.27(11)
N2 Cu1 N4 129.81(11)
N3 Cu1 N4 80.33(10)
N1 Cu1 N4 117.82(10)
C6 Fe1 C5 121.93(17)
C6 Fe1 C7 40.78(14)
C5 Fe1 C7 158.37(17)
C6 Fe1 C9 68.77(15)
C5 Fe1 C9 122.61(16)
C7 Fe1 C9 68.53(15)
C6 Fe1 C1 105.90(16)
C5 Fe1 C1 40.64(16)
C7 Fe1 C1 122.33(16)
C9 Fe1 C1 157.82(16)
C6 Fe1 C3 158.26(18)
C5 Fe1 C3 67.90(18)
C7 Fe1 C3 123.47(17)
C9 Fe1 C3 124.71(19)
C1 Fe1 C3 68.00(19)
C6 Fe1 C10 41.32(13)
C5 Fe1 C10 106.31(15)
C7 Fe1 C10 69.07(14)
C9 Fe1 C10 40.83(14)
C1 Fe1 C10 121.05(15)
C3 Fe1 C10 159.85(18)
C6 Fe1 C2 121.60(17)
C5 Fe1 C2 68.24(17)
C7 Fe1 C2 107.50(16)
C9 Fe1 C2 160.41(17)
C1 Fe1 C2 40.67(17)
C3 Fe1 C2 40.29(19)
C10 Fe1 C2 157.50(18)
C6 Fe1 C4 158.43(17)
C5 Fe1 C4 40.16(18)
C7 Fe1 C4 159.92(18)
C9 Fe1 C4 108.54(17)
C1 Fe1 C4 68.08(19)
C3 Fe1 C4 40.67(18)
C10 Fe1 C4 122.59(17)
C2 Fe1 C4 68.21(19)
C6 Fe1 C8 68.56(16)
C5 Fe1 C8 159.38(17)
C7 Fe1 C8 40.51(15)
C9 Fe1 C8 40.86(14)
C1 Fe1 C8 159.12(16)
C3 Fe1 C8 109.28(18)
C10 Fe1 C8 68.93(15)
C2 Fe1 C8 123.78(17)
C4 Fe1 C8 124.32(18)
F4 P1 F5 90.38(15)
F4 P1 F2 91.21(14)
F5 P1 F2 178.21(16)
F4 P1 F6 90.50(17)
F5 P1 F6 90.69(16)
F2 P1 F6 90.13(18)
F4 P1 F1 90.51(16)
F5 P1 F1 88.22(15)
F2 P1 F1 90.94(17)
F6 P1 F1 178.52(18)
F4 P1 F3 178.99(18)
F5 P1 F3 90.19(16)
F2 P1 F3 88.21(15)
F6 P1 F3 90.33(16)
F1 P1 F3 88.67(14)
C31 N4 C35 119.7(3)
C31 N4 Cu1 125.0(2)
C35 N4 Cu1 115.1(2)
C40 N3 C36 119.4(3)
C40 N3 Cu1 125.1(2)
C36 N3 Cu1 115.5(2)
C11 N1 C15 118.9(3)
C11 N1 Cu1 128.6(2)
C15 N1 Cu1 112.5(2)
C21 N2 C16 118.8(3)
C21 N2 Cu1 128.2(2)
C16 N2 Cu1 113.0(2)
N4 C31 C32 121.1(3)
N4 C31 C30 114.6(3)
C32 C31 C30 124.3(3)
C31 C32 C33 119.3(3)
C31 C32 H32 120.4
C33 C32 H32 120.4
C34 C33 C32 119.1(3)
C34 C33 H33 120.5
C32 C33 H33 120.5
C33 C34 C35 119.6(3)
C33 C34 H34 120.2
C35 C34 H34 120.2
N4 C35 C34 121.2(3)
N4 C35 C36 114.2(3)
C34 C35 C36 124.6(3)
N3 C36 C37 121.9(3)
N3 C36 C35 114.5(3)
C37 C36 C35 123.6(3)
N3 C40 C39 121.2(3)
N3 C40 C41 114.4(3)
C39 C40 C41 124.3(3)
C48 C41 C42 120.5(3)
C48 C41 C40 118.4(3)
C42 C41 C40 120.8(3)
C47 C48 C41 118.8(3)
C47 C48 C49 119.7(3)
C41 C48 C49 121.5(3)
C48 C49 H49A 109.5
C48 C49 H49B 109.5
H49A C49 H49B 109.5
C48 C49 H49C 109.5
H49A C49 H49C 109.5
H49B C49 H49C 109.5
C45 C47 C48 121.9(4)
C45 C47 H47 119.0
C48 C47 H47 119.0
C44 C45 C47 118.2(3)
C44 C45 C46 122.0(4)
C47 C45 C46 119.8(4)
C45 C44 C42 121.8(3)
C45 C44 H44 119.1
C42 C44 H44 119.1
C44 C42 C41 118.7(3)
C44 C42 C43 120.3(3)
C41 C42 C43 121.0(3)
C42 C43 H43A 109.5
C42 C43 H43B 109.5
H43A C43 H43B 109.5
C42 C43 H43C 109.5
H43A C43 H43C 109.5
H43B C43 H43C 109.5
C45 C46 H46A 109.5
C45 C46 H46B 109.5
H46A C46 H46B 109.5
C45 C46 H46C 109.5
H46A C46 H46C 109.5
H46B C46 H46C 109.5
C38 C39 C40 119.1(3)
C38 C39 H39 120.5
C40 C39 H39 120.5
C39 C38 C37 119.9(3)
C39 C38 H38 120.1
C37 C38 H38 120.1
C38 C37 C36 118.6(3)
C38 C37 H37 120.7
C36 C37 H37 120.7
C28 C30 C23 119.7(3)
C28 C30 C31 120.1(3)
C23 C30 C31 120.0(3)
C24 C23 C30 119.2(3)
C24 C23 C22 120.7(3)
C30 C23 C22 120.1(3)
C23 C24 C25 121.6(3)
C23 C24 H24 119.2
C25 C24 H24 119.2
C27 C25 C24 118.7(3)
C27 C25 C26 120.4(3)
C24 C25 C26 120.8(3)
C25 C27 C28 121.7(3)
C25 C27 H27 119.2
C28 C27 H27 119.2
C27 C28 C30 119.0(3)
C27 C28 C29 120.1(3)
C30 C28 C29 120.9(3)
C28 C29 H29A 109.5
C28 C29 H29B 109.5
H29A C29 H29B 109.5
C28 C29 H29C 109.5
H29A C29 H29C 109.5
H29B C29 H29C 109.5
C25 C26 H26A 109.5
C25 C26 H26B 109.5
H26A C26 H26B 109.5
C25 C26 H26C 109.5
H26A C26 H26C 109.5
H26B C26 H26C 109.5
C23 C22 H22A 109.5
C23 C22 H22B 109.5
H22A C22 H22B 109.5
C23 C22 H22C 109.5
H22A C22 H22C 109.5
H22B C22 H22C 109.5
N1 C11 C12 124.3(3)
N1 C11 H11 117.8
C12 C11 H11 117.8
C11 C12 C13 116.0(3)
C11 C12 C10 122.3(3)
C13 C12 C10 121.7(3)
C9 C10 C6 106.7(3)
C9 C10 C12 126.8(3)
C6 C10 C12 126.5(3)
C9 C10 Fe1 69.3(2)
C6 C10 Fe1 68.65(19)
C12 C10 Fe1 125.1(2)
C10 C9 C8 108.7(3)
C10 C9 Fe1 69.83(19)
C8 C9 Fe1 69.9(2)
C10 C9 H9 125.7
C8 C9 H9 125.7
Fe1 C9 H9 126.2
C7 C8 C9 107.7(3)
C7 C8 Fe1 69.3(2)
C9 C8 Fe1 69.2(2)
C7 C8 H8 126.1
C9 C8 H8 126.1
Fe1 C8 H8 126.9
C8 C7 C6 108.4(3)
C8 C7 Fe1 70.2(2)
C6 C7 Fe1 69.2(2)
C8 C7 H7 125.8
C6 C7 H7 125.8
Fe1 C7 H7 126.3
C7 C6 C10 108.4(3)
C7 C6 Fe1 70.0(2)
C10 C6 Fe1 70.03(19)
C7 C6 H6 125.8
C10 C6 H6 125.8
Fe1 C6 H6 125.8
C5 C1 C2 107.7(4)
C5 C1 Fe1 69.4(2)
C2 C1 Fe1 69.9(2)
C5 C1 H1 126.2
C2 C1 H1 126.2
Fe1 C1 H1 126.1
C3 C2 C1 107.6(4)
C3 C2 Fe1 69.7(3)
C1 C2 Fe1 69.4(2)
C3 C2 H2 126.2
C1 C2 H2 126.2
Fe1 C2 H2 126.3
C2 C3 C4 108.5(4)
C2 C3 Fe1 70.0(2)
C4 C3 Fe1 69.9(2)
C2 C3 H3 125.8
C4 C3 H3 125.8
Fe1 C3 H3 125.9
C5 C4 C3 107.5(4)
C5 C4 Fe1 69.3(2)
C3 C4 Fe1 69.5(2)
C5 C4 H4 126.3
C3 C4 H4 126.3
Fe1 C4 H4 126.6
C4 C5 C1 108.8(4)
C4 C5 Fe1 70.6(2)
C1 C5 Fe1 70.0(2)
C4 C5 H5 125.6
C1 C5 H5 125.6
Fe1 C5 H5 125.4
C14 C13 C12 120.2(3)
C14 C13 H13 119.9
C12 C13 H13 119.9
C13 C14 C15 120.1(3)
C13 C14 H14 119.9
C15 C14 H14 119.9
N1 C15 C14 120.4(3)
N1 C15 C16 116.2(3)
C14 C15 C16 123.4(3)
N2 C16 C17 120.2(3)
N2 C16 C15 115.8(3)
C17 C16 C15 124.0(3)
N2 C21 C19 124.3(3)
N2 C21 H21 117.8
C19 C21 H21 117.8
C18 C19 C21 116.0(3)
C18 C19 C20 123.2(4)
C21 C19 C20 120.8(4)
C19 C20 H20A 109.5
C19 C20 H20B 109.5
H20A C20 H20B 109.5
C19 C20 H20C 109.5
H20A C20 H20C 109.5
H20B C20 H20C 109.5
C17 C18 C19 120.5(4)
C17 C18 H18 119.7
C19 C18 H18 119.7
C18 C17 C16 120.2(4)
C18 C17 H17 119.9
C16 C17 H17 119.9

loop_
_geom_bond_atom_site_label_1
_geom_bond_atom_site_label_2
_geom_bond_distance
Cu1 N2 2.007(3)
Cu1 N3 2.010(3)
Cu1 N1 2.026(3)
Cu1 N4 2.026(3)
Fe1 C6 2.026(3)
Fe1 C5 2.030(4)
Fe1 C7 2.036(4)
Fe1 C9 2.038(4)
Fe1 C1 2.038(4)
Fe1 C3 2.041(4)
Fe1 C10 2.044(3)
Fe1 C2 2.046(4)
Fe1 C4 2.047(4)
Fe1 C8 2.048(4)
P1 F4 1.579(3)
P1 F5 1.582(3)
P1 F2 1.587(3)
P1 F6 1.594(3)
P1 F1 1.605(3)
P1 F3 1.607(3)
N4 C31 1.352(4)
N4 C35 1.353(4)
N3 C40 1.351(4)
N3 C36 1.353(4)
N1 C11 1.340(4)
N1 C15 1.348(4)
N2 C21 1.331(4)
N2 C16 1.358(4)
C31 C32 1.387(4)
C31 C30 1.485(4)
C32 C33 1.390(5)
C32 H32 0.9300
C33 C34 1.381(5)
C33 H33 0.9300
C34 C35 1.383(4)
C34 H34 0.9300
C35 C36 1.488(4)
C36 C37 1.385(5)
C40 C39 1.391(5)
C40 C41 1.494(5)
C41 C48 1.397(5)
C41 C42 1.400(5)
C48 C47 1.393(5)
C48 C49 1.513(5)
C49 H49A 0.9600
C49 H49B 0.9600
C49 H49C 0.9600
C47 C45 1.389(5)
C47 H47 0.9300
C45 C44 1.386(5)
C45 C46 1.522(5)
C44 C42 1.399(5)
C44 H44 0.9300
C42 C43 1.499(5)
C43 H43A 0.9600
C43 H43B 0.9600
C43 H43C 0.9600
C46 H46A 0.9600
C46 H46B 0.9600
C46 H46C 0.9600
C39 C38 1.382(5)
C39 H39 0.9300
C38 C37 1.383(5)
C38 H38 0.9300
C37 H37 0.9300
C30 C28 1.405(4)
C30 C23 1.410(4)
C23 C24 1.383(5)
C23 C22 1.514(5)
C24 C25 1.388(5)
C24 H24 0.9300
C25 C27 1.384(5)
C25 C26 1.516(5)
C27 C28 1.389(5)
C27 H27 0.9300
C28 C29 1.520(5)
C29 H29A 0.9600
C29 H29B 0.9600
C29 H29C 0.9600
C26 H26A 0.9600
C26 H26B 0.9600
C26 H26C 0.9600
C22 H22A 0.9600
C22 H22B 0.9600
C22 H22C 0.9600
C11 C12 1.391(4)
C11 H11 0.9300
C12 C13 1.396(5)
C12 C10 1.463(5)
C10 C9 1.424(5)
C10 C6 1.436(5)
C9 C8 1.426(5)
C9 H9 0.9300
C8 C7 1.414(5)
C8 H8 0.9300
C7 C6 1.415(5)
C7 H7 0.9300
C6 H6 0.9300
C1 C5 1.413(6)
C1 C2 1.419(6)
C1 H1 0.9300
C2 C3 1.408(7)
C2 H2 0.9300
C3 C4 1.421(6)
C3 H3 0.9300
C4 C5 1.400(6)
C4 H4 0.9300
C5 H5 0.9300
C13 C14 1.375(5)
C13 H13 0.9300
C14 C15 1.391(5)
C14 H14 0.9300
C15 C16 1.470(5)
C16 C17 1.387(5)
C21 C19 1.397(5)
C21 H21 0.9300
C19 C18 1.387(6)
C19 C20 1.507(5)
C20 H20A 0.9600
C20 H20B 0.9600
C20 H20C 0.9600
C18 C17 1.371(5)
C18 H18 0.9300
C17 H17 0.9300

loop_
_platon_squeeze_void_nr
_platon_squeeze_void_average_x
_platon_squeeze_void_average_y
_platon_squeeze_void_average_z
_platon_squeeze_void_volume
_platon_squeeze_void_count_electrons
1 0.000 0.250 0.625 36.8 -3.8
2 0.000 0.750 0.375 36.8 -4.0
3 0.250 0.000 0.800 771.4 220.3
4 0.250 0.500 0.191 771.4 220.1
5 0.500 0.250 0.875 36.7 -4.0
6 0.500 0.750 0.125 36.7 -3.8
7 0.750 0.000 0.690 771.3 220.1
8 0.750 0.500 0.303 771.4 220.3
